data_7044887
loop_
_publ_author_name
'Wu, Si-Hai'
'Shao, Jiang-Yang'
'Gong, Zhong-Liang'
'Chen, Na'
'Zhong, Yu-Wu'

_publ_section_title
;
 Tuning the dual emissions of a monoruthenium complex with a dangling
 coordination site by solvents, O<sub>2</sub>, and metal ions.
;
_journal_issue 2
_journal_name_full 'Dalton transactions (Cambridge, England : 2003)'
_journal_page_first 292
_journal_page_last 297
_journal_paper_doi 10.1039/c7dt04198e
_journal_volume 47
_journal_year 2018
_chemical_formula_moiety 'C36 H32 N10 Ru, 2(C H2 Cl2), 2(F6 P)'
_chemical_formula_sum 'C38 H36 Cl4 F12 N10 P2 Ru'
_chemical_formula_weight 1165.58
_space_group_crystal_system triclinic
_space_group_IT_number 2
_space_group_name_Hall '-P 1'
_space_group_name_H-M_alt 'P -1'
_symmetry_space_group_name_Hall '-P 1'
_symmetry_space_group_name_H-M 'P -1'
_atom_sites_solution_hydrogens geom
_atom_sites_solution_primary dual
_audit_creation_date 2017-06-14
_audit_creation_method
;
Olex2 1.2
(compiled 2017.03.28 svn.r3405 for OlexSys, GUI svn.r5337)
;
_audit_update_record
;
2017-08-25 deposited with the CCDC.
2017-11-27 downloaded from the CCDC.
;
_cell_angle_alpha 76.75(3)
_cell_angle_beta 85.54(3)
_cell_angle_gamma 75.42(3)
_cell_formula_units_Z 2
_cell_length_a 12.158(2)
_cell_length_b 12.408(3)
_cell_length_c 15.666(3)
_cell_measurement_reflns_used 7252
_cell_measurement_temperature 173(2)
_cell_measurement_theta_max 27.4775
_cell_measurement_theta_min 1.3357
_cell_volume 2225.8(9)
_computing_cell_refinement 'CrystalClear (Rigaku Inc., 2007)'
_computing_data_collection 'CrystalClear (Rigaku Inc., 2007)'
_computing_data_reduction 'CrystalClear (Rigaku Inc., 2007)'
_computing_molecular_graphics 'Olex2 (Dolomanov et al., 2009)'
_computing_publication_material 'CIFTAB (Sheldrick, 2013)'
_computing_structure_refinement 'ShelXL (Sheldrick, 2015)'
_computing_structure_solution 'ShelXT (Sheldrick, 2015)'
_diffrn_ambient_temperature 173(2)
_diffrn_measured_fraction_theta_full 0.998
_diffrn_measured_fraction_theta_max 0.994
_diffrn_measurement_device_type 'MM007-HF CCD(Saturn 724+)'
_diffrn_measurement_method '\w scans at fixed \c = 45\%'
_diffrn_radiation_monochromator Confocal
_diffrn_radiation_type MoK\a
_diffrn_radiation_wavelength 0.71073
_diffrn_reflns_av_R_equivalents 0.0579
_diffrn_reflns_av_unetI/netI 0.0516
_diffrn_reflns_Laue_measured_fraction_full 0.998
_diffrn_reflns_Laue_measured_fraction_max 0.994
_diffrn_reflns_limit_h_max 15
_diffrn_reflns_limit_h_min -15
_diffrn_reflns_limit_k_max 16
_diffrn_reflns_limit_k_min -16
_diffrn_reflns_limit_l_max 20
_diffrn_reflns_limit_l_min -20
_diffrn_reflns_number 31494
_diffrn_reflns_point_group_measured_fraction_full 0.998
_diffrn_reflns_point_group_measured_fraction_max 0.994
_diffrn_reflns_theta_full 25.242
_diffrn_reflns_theta_max 27.484
_diffrn_reflns_theta_min 1.336
_diffrn_source 'Rotating Anode'
_exptl_absorpt_coefficient_mu 0.759
_exptl_absorpt_correction_T_max 1.0000
_exptl_absorpt_correction_T_min 0.8009
_exptl_absorpt_correction_type multi-scan
_exptl_absorpt_process_details 'CrystalClear (Rigaku Inc., 2007)'
_exptl_crystal_colour Colorless
_exptl_crystal_density_diffrn 1.739
_exptl_crystal_description block
_exptl_crystal_F_000 1168
_exptl_crystal_size_max 0.382
_exptl_crystal_size_mid 0.261
_exptl_crystal_size_min 0.169
_refine_diff_density_max 2.000
_refine_diff_density_min -1.305
_refine_diff_density_rms 0.145
_refine_ls_extinction_method none
_refine_ls_goodness_of_fit_ref 1.063
_refine_ls_hydrogen_treatment constr
_refine_ls_matrix_type full
_refine_ls_number_parameters 634
_refine_ls_number_reflns 10153
_refine_ls_number_restraints 172
_refine_ls_restrained_S_all 1.144
_refine_ls_R_factor_all 0.0879
_refine_ls_R_factor_gt 0.0841
_refine_ls_shift/su_max 0.001
_refine_ls_shift/su_mean 0.000
_refine_ls_structure_factor_coef Fsqd
_refine_ls_weighting_details 'w=1/[\s^2^(Fo^2^)+(0.1197P)^2^+9.1372P] where P=(Fo^2^+2Fc^2^)/3'
_refine_ls_weighting_scheme calc
_refine_ls_wR_factor_gt 0.2209
_refine_ls_wR_factor_ref 0.2248
_reflns_Friedel_coverage 0.000
_reflns_number_gt 9548
_reflns_number_total 10153
_reflns_threshold_expression 'I > 2\s(I)'
_cod_data_source_file c7dt04198e2.cif
_cod_data_source_block mx6008
_cod_depositor_comments 'Adding full bibliography for 7044887.cif.'
_cod_original_cell_volume 2225.7(9)
_cod_database_code 7044887
_shelx_shelxl_version_number 2016/6
_shelx_space_group_comment
;
The symmetry employed for this shelxl refinement is uniquely defined
by the following loop, which should always be used as a source of
symmetry information in preference to the above space-group names.
They are only intended as comments.
;
_olex2_refinement_description
;
1. Fixed Uiso
 At 1.2 times of:
  All C(H) groups, All C(H,H) groups
 At 1.5 times of:
  All C(H,H,H) groups
2. Restrained distances
 Cl4A-C38A = Cl3A-C38A = Cl4-C38 = Cl3-C38
 1.77 with sigma of 0.01
3. Uiso/Uaniso restraints and constraints
Cl3 \\sim Cl4 \\sim C38 \\sim Cl4A \\sim Cl3A \\sim C38A: within 1.7A with
sigma of 0.02 and sigma for terminal atoms of 0.04
Uanis(Cl4) \\sim Ueq, Uanis(Cl4A) \\sim Ueq, Uanis(C38A) \\sim Ueq, Uanis(C38)
\\sim Ueq, Uanis(Cl3) \\sim Ueq, Uanis(Cl3A) \\sim Ueq: with sigma of 0.001 and
sigma for terminal atoms of 0.002
Uanis(F12) \\sim Ueq, Uanis(F7) \\sim Ueq, Uanis(F10) \\sim Ueq, Uanis(P2)
\\sim Ueq, Uanis(F11) \\sim Ueq, Uanis(F8) \\sim Ueq, Uanis(F9) \\sim Ueq,
Uanis(F2) \\sim Ueq, Uanis(F3) \\sim Ueq, Uanis(F6) \\sim Ueq, Uanis(P1) \\sim
Ueq, Uanis(F1) \\sim Ueq, Uanis(F5) \\sim Ueq, Uanis(F4) \\sim Ueq, Uanis(C37)
\\sim Ueq, Uanis(Cl1) \\sim Ueq, Uanis(Cl2) \\sim Ueq: with sigma of 0.001 and
sigma for terminal atoms of 0.002
4. Others
 Sof(Cl4A)=Sof(Cl3A)=Sof(C38A)=Sof(H38C)=Sof(H38D)=1-FVAR(1)
 Sof(Cl3)=Sof(Cl4)=Sof(C38)=Sof(H38A)=Sof(H38B)=FVAR(1)
5.a Secondary CH2 refined with riding coordinates:
 C37(H37A,H37B), C38(H38A,H38B), C38A(H38C,H38D)
5.b Aromatic/amide H refined with riding coordinates:
 C1(H1), C2(H2), C3(H3), C4(H4), C7(H7), C8(H8), C9(H9), C10(H10), C11(H11),
 C12(H12), C13(H13), C14(H14), C17(H17), C18(H18), C19(H19), C20(H20), C21(H21),
  C22(H22), C23(H23), C24(H24), C28(H28), C30(H30), C33(H33), C34(H34),
 C35(H35), C36(H36)
5.c Idealised Me refined as rotating group:
 C26(H26A,H26B,H26C), C31(H31A,H31B,H31C)
;
_olex2_submission_special_instructions 'No special instructions were received'

loop_
_space_group_symop_operation_xyz
'x, y, z'
'-x, -y, -z'

loop_
_atom_site_label
_atom_site_type_symbol
_atom_site_fract_x
_atom_site_fract_y
_atom_site_fract_z
_atom_site_U_iso_or_equiv
_atom_site_adp_type
_atom_site_occupancy
_atom_site_site_symmetry_order
_atom_site_calc_flag
_atom_site_refinement_flags_posn
_atom_site_refinement_flags_adp
_atom_site_refinement_flags_occupancy
_atom_site_disorder_assembly
_atom_site_disorder_group
Ru1 Ru 0.51580(3) 0.32530(3) 0.28486(2) 0.02658(14) Uani 1 1 d . . . . .
N1 N 0.6594(4) 0.1929(4) 0.2948(3) 0.0313(8) Uani 1 1 d . . . . .
N2 N 0.5795(3) 0.4035(3) 0.3661(3) 0.0296(8) Uani 1 1 d . . . . .
N3 N 0.4682(4) 0.2419(4) 0.4067(3) 0.0310(8) Uani 1 1 d . . . . .
N4 N 0.4705(4) 0.2240(4) 0.2125(3) 0.0323(9) Uani 1 1 d . . . . .
N5 N 0.3602(3) 0.4495(4) 0.2735(3) 0.0312(8) Uani 1 1 d . . . . .
N6 N 0.4496(3) 0.5940(4) 0.2002(3) 0.0316(8) Uani 1 1 d . . . . .
N7 N 0.5647(3) 0.4206(3) 0.1682(3) 0.0280(8) Uani 1 1 d . . . . .
N8 N 0.6291(4) 0.5410(4) 0.0076(3) 0.0335(9) Uani 1 1 d . . . . .
N9 N 0.7638(4) 0.3817(4) -0.0179(3) 0.0348(9) Uani 1 1 d . . . . .
N10 N 0.7083(4) 0.2098(4) 0.0077(3) 0.0391(10) Uani 1 1 d . . . . .
C1 C 0.7535(4) 0.1821(5) 0.3392(4) 0.0382(11) Uani 1 1 d . . . . .
H1 H 0.757001 0.240053 0.366761 0.046 Uiso 1 1 calc R . . . .
C2 C 0.8446(5) 0.0890(6) 0.3455(4) 0.0480(14) Uani 1 1 d . . . . .
H2 H 0.907654 0.083438 0.377748 0.058 Uiso 1 1 calc R . . . .
C3 C 0.8410(6) 0.0040(5) 0.3031(5) 0.0522(15) Uani 1 1 d . . . . .
H3 H 0.902637 -0.058503 0.304626 0.063 Uiso 1 1 calc R . . . .
C4 C 0.7441(6) 0.0132(5) 0.2585(4) 0.0477(14) Uani 1 1 d . . . . .
H4 H 0.740097 -0.043226 0.229464 0.057 Uiso 1 1 calc R . . . .
C5 C 0.6532(5) 0.1067(4) 0.2571(3) 0.0343(10) Uani 1 1 d . . . . .
C6 C 0.5467(5) 0.1239(5) 0.2111(3) 0.0365(11) Uani 1 1 d . . . . .
C7 C 0.5255(6) 0.0444(6) 0.1688(4) 0.0500(15) Uani 1 1 d . . . . .
H7 H 0.576468 -0.026185 0.172141 0.060 Uiso 1 1 calc R . . . .
C8 C 0.4257(7) 0.0733(7) 0.1212(5) 0.0581(18) Uani 1 1 d . . . . .
H8 H 0.409225 0.021904 0.092189 0.070 Uiso 1 1 calc R . . . .
C9 C 0.3527(6) 0.1779(7) 0.1178(4) 0.0524(16) Uani 1 1 d . . . . .
H9 H 0.287615 0.199282 0.084361 0.063 Uiso 1 1 calc R . . . .
C10 C 0.3757(5) 0.2513(6) 0.1639(4) 0.0429(13) Uani 1 1 d . . . . .
H10 H 0.324863 0.321711 0.161784 0.051 Uiso 1 1 calc R . . . .
C11 C 0.4105(5) 0.1599(5) 0.4229(4) 0.0382(11) Uani 1 1 d . . . . .
H11 H 0.391378 0.134447 0.375910 0.046 Uiso 1 1 calc R . . . .
C12 C 0.3782(5) 0.1113(5) 0.5076(4) 0.0454(13) Uani 1 1 d . . . . .
H12 H 0.338133 0.054673 0.517191 0.055 Uiso 1 1 calc R . . . .
C13 C 0.4072(6) 0.1496(6) 0.5767(4) 0.0516(15) Uani 1 1 d . . . . .
H13 H 0.385487 0.119940 0.633759 0.062 Uiso 1 1 calc R . . . .
C14 C 0.4680(6) 0.2312(5) 0.5612(4) 0.0462(13) Uani 1 1 d . . . . .
H14 H 0.488337 0.256750 0.607643 0.055 Uiso 1 1 calc R . . . .
C15 C 0.4994(4) 0.2757(5) 0.4760(3) 0.0333(10) Uani 1 1 d . . . . .
C16 C 0.5673(4) 0.3609(4) 0.4537(3) 0.0329(10) Uani 1 1 d . . . . .
C17 C 0.6224(5) 0.3928(5) 0.5150(4) 0.0450(13) Uani 1 1 d . . . . .
H17 H 0.614336 0.362139 0.574496 0.054 Uiso 1 1 calc R . . . .
C18 C 0.6888(6) 0.4696(6) 0.4878(4) 0.0490(14) Uani 1 1 d . . . . .
H18 H 0.725481 0.491816 0.528374 0.059 Uiso 1 1 calc R . . . .
C19 C 0.7000(5) 0.5134(5) 0.3987(5) 0.0461(14) Uani 1 1 d . . . . .
H19 H 0.744225 0.565671 0.378521 0.055 Uiso 1 1 calc R . . . .
C20 C 0.6448(5) 0.4783(4) 0.3405(4) 0.0370(11) Uani 1 1 d . . . . .
H20 H 0.653013 0.507764 0.280858 0.044 Uiso 1 1 calc R . . . .
C21 C 0.2640(4) 0.4193(5) 0.3081(3) 0.0381(11) Uani 1 1 d . . . . .
H21 H 0.266582 0.341960 0.326751 0.046 Uiso 1 1 calc R . . . .
C22 C 0.1628(5) 0.4958(6) 0.3174(4) 0.0431(13) Uani 1 1 d . . . . .
H22 H 0.098618 0.471061 0.341051 0.052 Uiso 1 1 calc R . . . .
C23 C 0.1591(5) 0.6105(6) 0.2905(4) 0.0466(14) Uani 1 1 d . . . . .
H23 H 0.092754 0.664584 0.298094 0.056 Uiso 1 1 calc R . . . .
C24 C 0.2541(5) 0.6442(5) 0.2524(4) 0.0410(12) Uani 1 1 d . . . . .
H24 H 0.252428 0.721378 0.233632 0.049 Uiso 1 1 calc R . . . .
C25 C 0.3537(4) 0.5613(4) 0.2422(3) 0.0312(10) Uani 1 1 d . . . . .
C26 C 0.4543(5) 0.7137(5) 0.1914(4) 0.0385(11) Uani 1 1 d . . . . .
H26A H 0.406443 0.761340 0.144562 0.058 Uiso 1 1 calc GR . . . .
H26B H 0.531191 0.720253 0.178673 0.058 Uiso 1 1 calc GR . . . .
H26C H 0.428446 0.737297 0.245231 0.058 Uiso 1 1 calc GR . . . .
C27 C 0.5208(4) 0.5336(4) 0.1422(3) 0.0283(9) Uani 1 1 d . . . . .
C28 C 0.5524(4) 0.5919(4) 0.0605(3) 0.0334(10) Uani 1 1 d . . . . .
H28 H 0.518575 0.669229 0.042296 0.040 Uiso 1 1 calc R . . . .
C29 C 0.6765(4) 0.4300(4) 0.0354(3) 0.0307(10) Uani 1 1 d . . . . .
C30 C 0.6422(4) 0.3686(4) 0.1139(3) 0.0308(10) Uani 1 1 d . . . . .
H30 H 0.672781 0.290279 0.129716 0.037 Uiso 1 1 calc R . . . .
C31 C 0.8427(5) 0.4517(5) -0.0589(4) 0.0435(13) Uani 1 1 d . . . . .
H31A H 0.840728 0.463077 -0.121479 0.065 Uiso 1 1 calc GR . . . .
H31B H 0.918379 0.413618 -0.039379 0.065 Uiso 1 1 calc GR . . . .
H31C H 0.820614 0.524311 -0.042510 0.065 Uiso 1 1 calc GR . . . .
C32 C 0.7856(5) 0.2681(5) -0.0259(3) 0.0346(10) Uani 1 1 d . . . . .
C33 C 0.8847(5) 0.2206(5) -0.0695(4) 0.0433(13) Uani 1 1 d . . . . .
H33 H 0.937222 0.263363 -0.092152 0.052 Uiso 1 1 calc R . . . .
C34 C 0.9033(5) 0.1079(5) -0.0782(4) 0.0480(14) Uani 1 1 d . . . . .
H34 H 0.967900 0.074658 -0.107455 0.058 Uiso 1 1 calc R . . . .
C35 C 0.8235(6) 0.0464(5) -0.0423(4) 0.0475(14) Uani 1 1 d . . . . .
H35 H 0.833567 -0.029024 -0.046433 0.057 Uiso 1 1 calc R . . . .
C36 C 0.7288(5) 0.1008(5) -0.0003(4) 0.0420(12) Uani 1 1 d . . . . .
H36 H 0.675700 0.059308 0.023989 0.050 Uiso 1 1 calc R . . . .
Cl1 Cl 1.0320(2) -0.3042(2) 0.58399(18) 0.0850(6) Uani 1 1 d . U . . .
Cl2 Cl 0.9000(2) -0.2979(2) 0.43554(18) 0.0860(7) Uani 1 1 d . U . . .
C37 C 0.9540(9) -0.2205(9) 0.4967(7) 0.082(2) Uani 1 1 d . U . . .
H37A H 1.001121 -0.176611 0.458278 0.098 Uiso 1 1 calc R . . . .
H37B H 0.890904 -0.167103 0.517734 0.098 Uiso 1 1 calc R . . . .
Cl3 Cl 0.9669(3) 0.1827(3) 0.13135(19) 0.0783(10) Uani 0.759(7) 1 d D U P A 1
Cl4 Cl 0.9517(5) 0.3928(3) 0.1863(3) 0.0984(12) Uani 0.759(7) 1 d D U P A 1
C38 C 1.0307(12) 0.2515(9) 0.1931(10) 0.095(4) Uani 0.759(7) 1 d D U P A 1
H38A H 1.034744 0.210509 0.253905 0.114 Uiso 0.759(7) 1 calc R . P A 1
H38B H 1.107549 0.251301 0.171135 0.114 Uiso 0.759(7) 1 calc R . P A 1
P1 P 0.78765(15) 0.04946(16) 0.64310(12) 0.0520(4) Uani 1 1 d . U . . .
F1 F 0.8995(6) 0.0151(6) 0.5842(5) 0.114(2) Uani 1 1 d . U . . .
F2 F 0.7196(5) 0.0774(6) 0.5549(4) 0.0979(17) Uani 1 1 d . U . . .
F3 F 0.6801(7) 0.0938(8) 0.6953(6) 0.140(3) Uani 1 1 d . U . . .
F4 F 0.8656(7) 0.0233(7) 0.7219(6) 0.132(3) Uani 1 1 d . U . . .
F5 F 0.7807(6) -0.0784(6) 0.6631(5) 0.1077(19) Uani 1 1 d . U . . .
F6 F 0.7954(8) 0.1768(8) 0.6200(6) 0.148(3) Uani 1 1 d . U . . .
P2 P 0.79576(14) 0.72491(15) 0.15395(12) 0.0481(4) Uani 1 1 d . U . . .
F7 F 0.8494(4) 0.8321(4) 0.1453(4) 0.0773(13) Uani 1 1 d . U . . .
F8 F 0.8626(4) 0.6984(4) 0.0664(3) 0.0774(13) Uani 1 1 d . U . . .
F9 F 0.7398(3) 0.6198(3) 0.1616(3) 0.0555(9) Uani 1 1 d . U . . .
F10 F 0.7237(4) 0.7539(4) 0.2398(3) 0.0599(10) Uani 1 1 d . U . . .
F11 F 0.8975(5) 0.6466(5) 0.2095(4) 0.0856(15) Uani 1 1 d . U . . .
F12 F 0.6914(4) 0.8066(4) 0.0958(3) 0.0759(13) Uani 1 1 d . U . . .
Cl4A Cl 0.9014(9) 0.3816(9) 0.1996(7) 0.067(2) Uani 0.241(7) 1 d D U P A 2
Cl3A Cl 1.0640(15) 0.2552(15) 0.1000(11) 0.134(6) Uani 0.241(7) 1 d D U P A 2
C38A C 1.010(3) 0.254(3) 0.2082(14) 0.086(8) Uani 0.241(7) 1 d D U P A 2
H38C H 1.069450 0.253183 0.246639 0.103 Uiso 0.241(7) 1 calc R . P A 2
H38D H 0.979725 0.187717 0.230944 0.103 Uiso 0.241(7) 1 calc R . P A 2

loop_
_atom_site_aniso_label
_atom_site_aniso_U_11
_atom_site_aniso_U_22
_atom_site_aniso_U_33
_atom_site_aniso_U_23
_atom_site_aniso_U_13
_atom_site_aniso_U_12
Ru1 0.0285(2) 0.0274(2) 0.0249(2) -0.00443(14) -0.00210(14) -0.00942(15)
N1 0.036(2) 0.029(2) 0.0271(19) -0.0036(16) 0.0010(16) -0.0084(17)
N2 0.0297(19) 0.029(2) 0.030(2) -0.0082(16) -0.0066(15) -0.0032(16)
N3 0.033(2) 0.030(2) 0.029(2) -0.0046(16) 0.0023(16) -0.0075(16)
N4 0.039(2) 0.037(2) 0.0266(19) -0.0070(16) 0.0015(16) -0.0210(18)
N5 0.0283(19) 0.040(2) 0.0280(19) -0.0089(17) -0.0016(15) -0.0108(17)
N6 0.029(2) 0.032(2) 0.036(2) -0.0103(17) 0.0005(16) -0.0084(16)
N7 0.0276(19) 0.031(2) 0.0271(19) -0.0066(15) -0.0003(15) -0.0097(16)
N8 0.035(2) 0.033(2) 0.034(2) -0.0049(17) -0.0002(17) -0.0114(17)
N9 0.033(2) 0.033(2) 0.036(2) -0.0044(17) 0.0084(17) -0.0081(17)
N10 0.039(2) 0.041(3) 0.040(2) -0.011(2) 0.0027(19) -0.014(2)
C1 0.033(3) 0.040(3) 0.040(3) -0.009(2) -0.003(2) -0.005(2)
C2 0.040(3) 0.046(3) 0.052(3) -0.007(3) -0.002(3) -0.003(2)
C3 0.047(3) 0.036(3) 0.064(4) -0.009(3) 0.006(3) 0.002(3)
C4 0.060(4) 0.032(3) 0.050(3) -0.010(2) 0.010(3) -0.014(3)
C5 0.044(3) 0.027(2) 0.032(2) -0.0038(19) 0.007(2) -0.013(2)
C6 0.051(3) 0.034(3) 0.030(2) -0.009(2) 0.007(2) -0.022(2)
C7 0.066(4) 0.047(3) 0.047(3) -0.016(3) 0.008(3) -0.029(3)
C8 0.079(5) 0.063(4) 0.052(4) -0.025(3) 0.001(3) -0.041(4)
C9 0.056(4) 0.074(5) 0.041(3) -0.017(3) -0.002(3) -0.036(3)
C10 0.049(3) 0.055(3) 0.031(3) -0.008(2) -0.005(2) -0.026(3)
C11 0.041(3) 0.035(3) 0.038(3) -0.003(2) 0.001(2) -0.013(2)
C12 0.047(3) 0.040(3) 0.046(3) -0.001(2) 0.010(3) -0.015(2)
C13 0.060(4) 0.050(4) 0.035(3) 0.004(3) 0.007(3) -0.009(3)
C14 0.056(3) 0.045(3) 0.032(3) -0.004(2) -0.005(2) -0.004(3)
C15 0.032(2) 0.037(3) 0.026(2) -0.0062(19) -0.0002(18) -0.001(2)
C16 0.035(2) 0.032(2) 0.029(2) -0.0080(19) -0.0075(19) 0.000(2)
C17 0.047(3) 0.051(3) 0.037(3) -0.014(2) -0.011(2) -0.004(3)
C18 0.051(3) 0.053(4) 0.051(3) -0.020(3) -0.017(3) -0.012(3)
C19 0.044(3) 0.035(3) 0.063(4) -0.013(3) -0.014(3) -0.010(2)
C20 0.039(3) 0.030(2) 0.043(3) -0.004(2) -0.008(2) -0.009(2)
C21 0.034(3) 0.047(3) 0.033(3) -0.003(2) -0.003(2) -0.014(2)
C22 0.030(2) 0.059(4) 0.039(3) -0.009(3) 0.002(2) -0.011(2)
C23 0.034(3) 0.055(4) 0.044(3) -0.010(3) 0.000(2) 0.000(2)
C24 0.038(3) 0.040(3) 0.042(3) -0.010(2) -0.004(2) -0.004(2)
C25 0.029(2) 0.038(3) 0.026(2) -0.0069(19) -0.0058(18) -0.0069(19)
C26 0.041(3) 0.033(3) 0.044(3) -0.012(2) -0.002(2) -0.010(2)
C27 0.026(2) 0.028(2) 0.032(2) -0.0064(18) -0.0029(17) -0.0074(17)
C28 0.034(2) 0.032(2) 0.033(2) -0.003(2) -0.0045(19) -0.010(2)
C29 0.032(2) 0.030(2) 0.030(2) -0.0058(19) -0.0012(18) -0.0093(19)
C30 0.031(2) 0.027(2) 0.033(2) -0.0063(18) -0.0016(18) -0.0041(18)
C31 0.043(3) 0.045(3) 0.042(3) -0.005(2) 0.009(2) -0.019(3)
C32 0.036(3) 0.036(3) 0.030(2) -0.004(2) -0.0008(19) -0.008(2)
C33 0.038(3) 0.045(3) 0.044(3) -0.005(2) 0.005(2) -0.011(2)
C34 0.045(3) 0.044(3) 0.048(3) -0.010(3) 0.004(3) 0.001(3)
C35 0.057(4) 0.038(3) 0.049(3) -0.017(3) 0.004(3) -0.009(3)
C36 0.045(3) 0.037(3) 0.047(3) -0.013(2) 0.003(2) -0.012(2)
Cl1 0.0819(12) 0.0832(12) 0.0925(13) -0.0087(10) -0.0208(10) -0.0282(10)
Cl2 0.0795(12) 0.0982(14) 0.0907(13) -0.0330(11) -0.0062(10) -0.0279(11)
C37 0.082(3) 0.082(3) 0.083(3) -0.0175(11) -0.0029(10) -0.0206(11)
Cl3 0.0946(17) 0.0728(15) 0.0624(14) -0.0241(11) -0.0190(11) 0.0027(12)
Cl4 0.110(2) 0.0810(17) 0.1047(19) -0.0176(14) -0.0020(16) -0.0267(15)
C38 0.095(4) 0.095(4) 0.095(4) -0.0209(13) -0.0018(10) -0.0224(14)
P1 0.0490(7) 0.0502(7) 0.0558(7) -0.0150(6) -0.0073(6) -0.0055(6)
F1 0.107(3) 0.114(3) 0.118(3) -0.0237(18) 0.0021(18) -0.0232(18)
F2 0.098(2) 0.101(2) 0.092(2) -0.0226(17) -0.0094(17) -0.0167(17)
F3 0.136(3) 0.142(3) 0.135(3) -0.031(2) 0.0057(19) -0.024(2)
F4 0.135(3) 0.134(3) 0.130(3) -0.0324(19) -0.0175(19) -0.0286(19)
F5 0.109(3) 0.103(2) 0.114(3) -0.0199(18) -0.0055(18) -0.0332(18)
F6 0.152(3) 0.141(3) 0.150(3) -0.033(2) -0.0067(19) -0.035(2)
P2 0.0435(7) 0.0445(7) 0.0603(8) -0.0168(6) 0.0058(6) -0.0147(5)
F7 0.0777(19) 0.0725(19) 0.089(2) -0.0241(16) 0.0142(16) -0.0293(16)
F8 0.0757(19) 0.078(2) 0.081(2) -0.0262(16) 0.0127(16) -0.0198(15)
F9 0.0539(16) 0.0524(16) 0.0653(17) -0.0148(13) -0.0021(13) -0.0199(13)
F10 0.0623(17) 0.0585(17) 0.0625(17) -0.0156(14) 0.0059(14) -0.0207(14)
F11 0.081(2) 0.085(2) 0.095(2) -0.0242(17) -0.0160(16) -0.0192(16)
F12 0.0754(19) 0.0718(19) 0.0736(19) -0.0099(15) 0.0023(16) -0.0116(15)
Cl4A 0.066(3) 0.062(3) 0.068(3) -0.0148(18) 0.0011(19) -0.0082(18)
Cl3A 0.134(6) 0.134(6) 0.132(6) -0.029(2) -0.004(2) -0.029(2)
C38A 0.086(8) 0.086(8) 0.086(8) -0.019(2) -0.0018(10) -0.021(2)

loop_
_atom_type_symbol
_atom_type_description
_atom_type_scat_dispersion_real
_atom_type_scat_dispersion_imag
_atom_type_scat_source
C C 0.0033 0.0016 'International Tables Vol C Tables 4.2.6.8 and 6.1.1.4'
H H 0.0000 0.0000 'International Tables Vol C Tables 4.2.6.8 and 6.1.1.4'
Cl Cl 0.1484 0.1585 'International Tables Vol C Tables 4.2.6.8 and 6.1.1.4'
F F 0.0171 0.0103 'International Tables Vol C Tables 4.2.6.8 and 6.1.1.4'
N N 0.0061 0.0033 'International Tables Vol C Tables 4.2.6.8 and 6.1.1.4'
P P 0.1023 0.0942 'International Tables Vol C Tables 4.2.6.8 and 6.1.1.4'
Ru Ru -1.2594 0.8363 'International Tables Vol C Tables 4.2.6.8 and 6.1.1.4'

loop_
_geom_angle_atom_site_label_1
_geom_angle_atom_site_label_2
_geom_angle_atom_site_label_3
_geom_angle
N1 Ru1 N2 92.69(17)
N1 Ru1 N3 86.42(17)
N1 Ru1 N4 78.87(18)
N1 Ru1 N5 174.59(16)
N1 Ru1 N7 95.73(16)
N2 Ru1 N3 79.01(17)
N2 Ru1 N4 170.98(17)
N2 Ru1 N5 91.92(16)
N2 Ru1 N7 96.09(16)
N3 Ru1 N5 91.68(17)
N3 Ru1 N7 174.76(16)
N4 Ru1 N3 97.14(16)
N4 Ru1 N5 96.37(17)
N4 Ru1 N7 87.97(16)
N7 Ru1 N5 86.59(16)
C1 N1 Ru1 126.1(4)
C1 N1 C5 118.4(5)
C5 N1 Ru1 115.4(4)
C16 N2 Ru1 115.2(3)
C20 N2 Ru1 125.7(4)
C20 N2 C16 118.3(4)
C11 N3 Ru1 126.5(4)
C11 N3 C15 118.4(4)
C15 N3 Ru1 115.1(3)
C6 N4 Ru1 115.5(3)
C6 N4 C10 118.3(5)
C10 N4 Ru1 126.2(4)
C21 N5 Ru1 119.5(4)
C25 N5 Ru1 122.6(3)
C25 N5 C21 117.4(5)
C25 N6 C26 117.4(4)
C25 N6 C27 122.9(4)
C27 N6 C26 116.2(4)
C27 N7 Ru1 122.5(3)
C27 N7 C30 117.6(4)
C30 N7 Ru1 119.9(3)
C28 N8 C29 117.6(4)
C29 N9 C31 116.9(4)
C29 N9 C32 123.3(4)
C32 N9 C31 119.5(4)
C32 N10 C36 117.6(5)
N1 C1 H1 118.6
N1 C1 C2 122.7(6)
C2 C1 H1 118.6
C1 C2 H2 120.5
C1 C2 C3 118.9(6)
C3 C2 H2 120.5
C2 C3 H3 120.6
C2 C3 C4 118.9(6)
C4 C3 H3 120.6
C3 C4 H4 120.1
C5 C4 C3 119.7(6)
C5 C4 H4 120.1
N1 C5 C4 121.2(5)
N1 C5 C6 115.2(5)
C4 C5 C6 123.5(5)
N4 C6 C5 114.9(4)
N4 C6 C7 122.0(6)
C7 C6 C5 123.1(6)
C6 C7 H7 120.8
C6 C7 C8 118.3(7)
C8 C7 H7 120.8
C7 C8 H8 120.4
C9 C8 C7 119.3(6)
C9 C8 H8 120.4
C8 C9 H9 120.1
C8 C9 C10 119.8(6)
C10 C9 H9 120.1
N4 C10 C9 122.0(6)
N4 C10 H10 119.0
C9 C10 H10 119.0
N3 C11 H11 118.8
N3 C11 C12 122.5(5)
C12 C11 H11 118.8
C11 C12 H12 120.9
C13 C12 C11 118.2(6)
C13 C12 H12 120.9
C12 C13 H13 120.1
C14 C13 C12 119.8(6)
C14 C13 H13 120.1
C13 C14 H14 120.1
C13 C14 C15 119.8(6)
C15 C14 H14 120.1
N3 C15 C14 121.2(5)
N3 C15 C16 115.4(4)
C14 C15 C16 123.4(5)
N2 C16 C15 114.9(4)
N2 C16 C17 120.8(5)
C17 C16 C15 124.1(5)
C16 C17 H17 119.9
C18 C17 C16 120.1(6)
C18 C17 H17 119.9
C17 C18 H18 120.6
C17 C18 C19 118.7(5)
C19 C18 H18 120.6
C18 C19 H19 120.5
C20 C19 C18 119.0(6)
C20 C19 H19 120.5
N2 C20 C19 123.0(5)
N2 C20 H20 118.5
C19 C20 H20 118.5
N5 C21 H21 118.0
N5 C21 C22 124.0(5)
C22 C21 H21 118.0
C21 C22 H22 121.0
C21 C22 C23 118.1(5)
C23 C22 H22 121.0
C22 C23 H23 120.2
C24 C23 C22 119.6(5)
C24 C23 H23 120.2
C23 C24 H24 120.3
C23 C24 C25 119.4(6)
C25 C24 H24 120.3
N5 C25 N6 118.5(4)
N5 C25 C24 121.3(5)
N6 C25 C24 120.2(5)
N6 C26 H26A 109.5
N6 C26 H26B 109.5
N6 C26 H26C 109.5
H26A C26 H26B 109.5
H26A C26 H26C 109.5
H26B C26 H26C 109.5
N7 C27 N6 119.8(4)
N7 C27 C28 119.8(4)
C28 C27 N6 120.3(4)
N8 C28 C27 122.5(5)
N8 C28 H28 118.7
C27 C28 H28 118.7
N8 C29 N9 116.1(4)
N8 C29 C30 121.1(5)
C30 C29 N9 122.8(5)
N7 C30 C29 121.2(5)
N7 C30 H30 119.4
C29 C30 H30 119.4
N9 C31 H31A 109.5
N9 C31 H31B 109.5
N9 C31 H31C 109.5
H31A C31 H31B 109.5
H31A C31 H31C 109.5
H31B C31 H31C 109.5
N9 C32 C33 120.0(5)
N10 C32 N9 117.5(5)
N10 C32 C33 122.5(5)
C32 C33 H33 120.6
C34 C33 C32 118.9(5)
C34 C33 H33 120.6
C33 C34 H34 120.6
C35 C34 C33 118.7(6)
C35 C34 H34 120.6
C34 C35 H35 121.0
C36 C35 C34 118.0(6)
C36 C35 H35 121.0
N10 C36 C35 124.2(6)
N10 C36 H36 117.9
C35 C36 H36 117.9
Cl1 C37 Cl2 113.7(6)
Cl1 C37 H37A 108.8
Cl1 C37 H37B 108.8
Cl2 C37 H37A 108.8
Cl2 C37 H37B 108.8
H37A C37 H37B 107.7
Cl3 C38 H38A 109.6
Cl3 C38 H38B 109.6
Cl4 C38 Cl3 110.3(6)
Cl4 C38 H38A 109.6
Cl4 C38 H38B 109.6
H38A C38 H38B 108.1
F2 P1 F1 85.8(4)
F3 P1 F1 174.8(5)
F3 P1 F2 92.5(4)
F3 P1 F4 93.4(5)
F3 P1 F5 96.9(4)
F3 P1 F6 84.4(5)
F4 P1 F1 88.0(4)
F4 P1 F2 173.5(4)
F4 P1 F5 90.1(4)
F4 P1 F6 91.1(5)
F5 P1 F1 88.1(4)
F5 P1 F2 91.7(4)
F6 P1 F1 90.5(5)
F6 P1 F2 86.9(4)
F6 P1 F5 178.1(5)
F7 P2 F10 90.7(2)
F7 P2 F12 89.1(3)
F8 P2 F7 89.8(3)
F8 P2 F10 177.6(3)
F8 P2 F12 89.4(3)
F9 P2 F7 178.8(3)
F9 P2 F8 90.4(3)
F9 P2 F10 89.0(2)
F9 P2 F12 89.7(3)
F11 P2 F7 90.5(3)
F11 P2 F8 90.2(3)
F11 P2 F9 90.7(3)
F11 P2 F10 92.2(3)
F11 P2 F12 179.4(3)
F12 P2 F10 88.2(3)
Cl4A C38A H38C 110.8
Cl4A C38A H38D 110.8
Cl3A C38A Cl4A 104.9(12)
Cl3A C38A H38C 110.8
Cl3A C38A H38D 110.8
H38C C38A H38D 108.8

loop_
_geom_bond_atom_site_label_1
_geom_bond_atom_site_label_2
_geom_bond_distance
Ru1 N1 2.062(4)
Ru1 N2 2.063(4)
Ru1 N3 2.067(4)
Ru1 N4 2.066(4)
Ru1 N5 2.108(4)
Ru1 N7 2.070(4)
N1 C1 1.347(7)
N1 C5 1.355(7)
N2 C16 1.365(7)
N2 C20 1.342(7)
N3 C11 1.345(7)
N3 C15 1.359(7)
N4 C6 1.353(7)
N4 C10 1.357(7)
N5 C21 1.354(7)
N5 C25 1.346(7)
N6 C25 1.397(6)
N6 C26 1.475(6)
N6 C27 1.414(6)
N7 C27 1.346(6)
N7 C30 1.361(6)
N8 C28 1.334(7)
N8 C29 1.335(7)
N9 C29 1.397(6)
N9 C31 1.468(7)
N9 C32 1.401(7)
N10 C32 1.332(7)
N10 C36 1.347(7)
C1 H1 0.9300
C1 C2 1.376(8)
C2 H2 0.9300
C2 C3 1.380(10)
C3 H3 0.9300
C3 C4 1.384(10)
C4 H4 0.9300
C4 C5 1.384(8)
C5 C6 1.476(8)
C6 C7 1.389(8)
C7 H7 0.9300
C7 C8 1.399(10)
C8 H8 0.9300
C8 C9 1.368(11)
C9 H9 0.9300
C9 C10 1.376(8)
C10 H10 0.9300
C11 H11 0.9300
C11 C12 1.397(8)
C12 H12 0.9300
C12 C13 1.379(10)
C13 H13 0.9300
C13 C14 1.366(10)
C14 H14 0.9300
C14 C15 1.386(8)
C15 C16 1.465(8)
C16 C17 1.392(7)
C17 H17 0.9300
C17 C18 1.374(9)
C18 H18 0.9300
C18 C19 1.386(10)
C19 H19 0.9300
C19 C20 1.377(8)
C20 H20 0.9300
C21 H21 0.9300
C21 C22 1.372(8)
C22 H22 0.9300
C22 C23 1.378(9)
C23 H23 0.9300
C23 C24 1.374(9)
C24 H24 0.9300
C24 C25 1.403(7)
C26 H26A 0.9600
C26 H26B 0.9600
C26 H26C 0.9600
C27 C28 1.395(7)
C28 H28 0.9300
C29 C30 1.384(7)
C30 H30 0.9300
C31 H31A 0.9600
C31 H31B 0.9600
C31 H31C 0.9600
C32 C33 1.402(8)
C33 H33 0.9300
C33 C34 1.395(9)
C34 H34 0.9300
C34 C35 1.390(9)
C35 H35 0.9300
C35 C36 1.381(8)
C36 H36 0.9300
Cl1 C37 1.705(10)
Cl2 C37 1.763(10)
C37 H37A 0.9700
C37 H37B 0.9700
Cl3 C38 1.759(9)
Cl4 C38 1.758(9)
C38 H38A 0.9700
C38 H38B 0.9700
P1 F1 1.604(7)
P1 F2 1.590(7)
P1 F3 1.536(9)
P1 F4 1.540(8)
P1 F5 1.567(7)
P1 F6 1.563(9)
P2 F7 1.598(5)
P2 F8 1.597(5)
P2 F9 1.594(4)
P2 F10 1.607(5)
P2 F11 1.551(6)
P2 F12 1.605(5)
Cl4A C38A 1.775(10)
Cl3A C38A 1.766(10)
C38A H38C 0.9700
C38A H38D 0.9700
